data_1552990
loop_
_publ_author_name
'Xu, Liang'
'Liang, Sisi'
'Gan, Liangbing'

_publ_section_title
;
 A green fullerene derivative as a fluoride ion sensor
;
_journal_issue 6
_journal_name_full 'Organic Chemistry Frontiers'
_journal_page_first 652
_journal_paper_doi 10.1039/c4qo00111g
_journal_volume 1
_journal_year 2014
_chemical_formula_moiety 'C80 H26 N2 O5, 3(C H2 Cl2), O'
_chemical_formula_sum 'C83 H34 Cl6 N2 O6'
_chemical_formula_weight 1367.82
_space_group_crystal_system triclinic
_space_group_IT_number 2
_space_group_name_Hall '-P 1'
_space_group_name_H-M_alt 'P -1'
_atom_sites_solution_hydrogens geom
_atom_sites_solution_primary iterative
_audit_creation_date 2014-01-09
_audit_creation_method
;
  Olex2 1.2
  (compiled Apr 23 2013 17:54:37, GUI svn.r4466)
;
_cell_angle_alpha 101.471(5)
_cell_angle_beta 103.442(5)
_cell_angle_gamma 99.530(5)
_cell_formula_units_Z 2
_cell_length_a 10.2605(6)
_cell_length_b 16.8131(9)
_cell_length_c 17.3175(10)
_cell_measurement_reflns_used 7364
_cell_measurement_temperature 180.00(10)
_cell_measurement_theta_max 28.0150
_cell_measurement_theta_min 3.4080
_cell_volume 2776.4(3)
_computing_cell_refinement
;
CrysAlisPro, Agilent Technologies,
Version 1.171.36.32 (release 02-08-2013 CrysAlis171 .NET)
(compiled Aug  2 2013,16:46:58)
;
_computing_data_collection
;
CrysAlisPro, Agilent Technologies,
Version 1.171.36.32 (release 02-08-2013 CrysAlis171 .NET)
(compiled Aug  2 2013,16:46:58)
;
_computing_data_reduction
;
CrysAlisPro, Agilent Technologies,
Version 1.171.36.32 (release 02-08-2013 CrysAlis171 .NET)
(compiled Aug  2 2013,16:46:58)
;
_computing_molecular_graphics
;
O. V. Dolomanov, L. J. Bourhis, R. J. Gildea, J. A. K. Howard and H. Puschmann,
OLEX2: a complete structure solution, refinement and analysis program.
J. Appl. Cryst. (2009). 42, 339-341.
;
_computing_publication_material
;
O. V. Dolomanov, L. J. Bourhis, R. J. Gildea, J. A. K. Howard and H. Puschmann,
OLEX2: a complete structure solution, refinement and analysis program.
J. Appl. Cryst. (2009). 42, 339-341.
;
_computing_structure_refinement
;
XL, G.M. Sheldrick, Acta Cryst.
(2008). A64, 112-122
;
_computing_structure_solution 'SUPERFLIP, J. Appl. Cryst. (2007) 40, 786-790'
_diffrn_ambient_temperature 180.00(10)
_diffrn_detector_area_resol_mean 10.3914
_diffrn_measured_fraction_theta_full 0.9978
_diffrn_measured_fraction_theta_max 0.8204
_diffrn_measurement_details
;
#__ type_ start__ end____ width___ exp.time_
  1 omega   16.00   76.00   1.0000   46.0000
omega____ theta____ kappa____ phi______ frames
    -        8.7950   38.0000  150.0000 60

#__ type_ start__ end____ width___ exp.time_
  2 omega  -67.00  -13.00   1.0000   46.0000
omega____ theta____ kappa____ phi______ frames
    -        8.7950  -38.0000  -30.0000 54

#__ type_ start__ end____ width___ exp.time_
  3 omega  -13.00   85.00   1.0000   46.0000
omega____ theta____ kappa____ phi______ frames
    -        8.7950   38.0000  -90.0000 98

#__ type_ start__ end____ width___ exp.time_
  4 omega  -18.00   50.00   1.0000   46.0000
omega____ theta____ kappa____ phi______ frames
    -        8.7950  -99.0000   60.0000 68

#__ type_ start__ end____ width___ exp.time_
  5 omega  -20.00   27.00   1.0000   46.0000
omega____ theta____ kappa____ phi______ frames
    -       -9.7325  -99.0000  -90.0000 47
;
_diffrn_measurement_device_type 'SuperNova, Dual, Cu at zero, Atlas'
_diffrn_measurement_method '\w scans'
_diffrn_orient_matrix_UB_11 0.0682089000
_diffrn_orient_matrix_UB_12 -0.0011400000
_diffrn_orient_matrix_UB_13 0.0197816000
_diffrn_orient_matrix_UB_21 0.0218823000
_diffrn_orient_matrix_UB_22 0.0096086000
_diffrn_orient_matrix_UB_23 -0.0336826000
_diffrn_orient_matrix_UB_31 0.0135253000
_diffrn_orient_matrix_UB_32 0.0430774000
_diffrn_orient_matrix_UB_33 0.0190598000
_diffrn_radiation_monochromator mirror
_diffrn_radiation_type 'Mo K\a'
_diffrn_radiation_wavelength 0.7107
_diffrn_reflns_av_R_equivalents 0.0430
_diffrn_reflns_av_unetI/netI 0.0556
_diffrn_reflns_Laue_measured_fraction_full 0.982
_diffrn_reflns_Laue_measured_fraction_max 0.958
_diffrn_reflns_limit_h_max 12
_diffrn_reflns_limit_h_min -10
_diffrn_reflns_limit_k_max 18
_diffrn_reflns_limit_k_min -20
_diffrn_reflns_limit_l_max 21
_diffrn_reflns_limit_l_min -20
_diffrn_reflns_number 21545
_diffrn_reflns_point_group_measured_fraction_full 0.982
_diffrn_reflns_point_group_measured_fraction_max 0.958
_diffrn_reflns_theta_full 25.242
_diffrn_reflns_theta_max 26.021
_diffrn_reflns_theta_min 2.908
_diffrn_source 'SuperNova (Mo) X-ray Source'
_exptl_absorpt_coefficient_mu 0.380
_exptl_absorpt_correction_T_max 1.00000
_exptl_absorpt_correction_T_min 0.76048
_exptl_absorpt_correction_type multi-scan
_exptl_absorpt_process_details
;
CrysAlisPro, Agilent Technologies,
Version 1.171.36.32 (release 02-08-2013 CrysAlis171 .NET)
(compiled Aug  2 2013,16:46:58)
Empirical absorption correction using spherical harmonics,
 implemented in SCALE3 ABSPACK scaling algorithm.
;
_exptl_crystal_density_diffrn 1.636
_exptl_crystal_F_000 1392
_exptl_crystal_size_max 0.2
_exptl_crystal_size_mid 0.1
_exptl_crystal_size_min 0.1
_refine_diff_density_max 0.885
_refine_diff_density_min -1.511
_refine_diff_density_rms 0.110
_refine_ls_extinction_method none
_refine_ls_goodness_of_fit_ref 1.035
_refine_ls_hydrogen_treatment constr
_refine_ls_matrix_type full
_refine_ls_number_parameters 880
_refine_ls_number_reflns 10481
_refine_ls_number_restraints 0
_refine_ls_restrained_S_all 1.035
_refine_ls_R_factor_all 0.1254
_refine_ls_R_factor_gt 0.0992
_refine_ls_shift/su_max 0.000
_refine_ls_shift/su_mean 0.000
_refine_ls_structure_factor_coef Fsqd
_refine_ls_weighting_details 'w=1/[\s^2^(Fo^2^)+(0.1442P)^2^+7.5252P] where P=(Fo^2^+2Fc^2^)/3'
_refine_ls_weighting_scheme calc
_refine_ls_wR_factor_gt 0.2565
_refine_ls_wR_factor_ref 0.2844
_reflns_Friedel_coverage 0.000
_reflns_number_gt 7685
_reflns_number_total 10481
_reflns_threshold_expression 'I > 2\s(I)'
_cod_data_source_file c4qo00111g2.cif
_cod_data_source_block 13dec30d
_cod_database_code 1552990
_chemical_oxdiff_formula 'C70 H8 O2 N4'
_reflns_odcompleteness_completeness 99.78
_reflns_odcompleteness_iscentric 1
_reflns_odcompleteness_theta 24.97
_olex2_refinement_description
;
1. Fixed Uiso
 At 1.2 times of:
  All C(H) groups, All C(H,H) groups, All N(H) groups
 At 1.5 times of:
  All C(H,H,H) groups
2.a Secondary CH2 refined with riding coordinates:
 C81(H81A,H81B), C82(H82A,H82B), C83(H83A,H83B)
2.b Aromatic/amide H refined with riding coordinates:
 C7(H7), C8(H8), C10(H10), C11(H11), C18(H18), C20(H20), C21(H21), N2(H2)
2.c Idealised Me refined as rotating group:
 C13(H13A,H13B,H13C), C14(H14A,H14B,H14C), C15(H15A,H15B,H15C), C23(H23A,H23B,
 H23C), C24(H24A,H24B,H24C), C25(H25A,H25B,H25C)
;
_shelx_estimated_absorpt_t_max 0.963
_shelx_estimated_absorpt_t_min 0.928
_shelx_space_group_comment
;
The symmetry employed for this shelxl refinement is uniquely defined
by the following loop, which should always be used as a source of
symmetry information in preference to the above space-group names.
They are only intended as comments.
;
_shelxl_version_number 2013-3

loop_
_space_group_symop_operation_xyz
'x, y, z'
'-x, -y, -z'

loop_
_atom_site_label
_atom_site_type_symbol
_atom_site_fract_x
_atom_site_fract_y
_atom_site_fract_z
_atom_site_U_iso_or_equiv
_atom_site_adp_type
_atom_site_occupancy
_atom_site_site_symmetry_order
_atom_site_calc_flag
_atom_site_refinement_flags_posn
_atom_site_refinement_flags_adp
C1 C -0.0969(5) 0.3597(3) 1.0429(3) 0.0281(9) Uani 1 1 d . .
C2 C -0.1425(4) 0.2075(3) 1.0089(2) 0.0243(8) Uani 1 1 d . .
C3 C -0.1180(4) 0.2065(3) 0.9273(2) 0.0242(8) Uani 1 1 d . .
C4 C -0.1090(4) 0.2821(3) 0.9007(2) 0.0247(9) Uani 1 1 d . .
C5 C -0.1148(4) 0.3529(3) 0.9539(3) 0.0252(9) Uani 1 1 d . .
C6 C -0.0891(5) 0.2878(3) 1.1522(3) 0.0273(9) Uani 1 1 d . .
C7 C -0.1965(5) 0.2545(3) 1.1799(3) 0.0296(9) Uani 1 1 d . .
H7 H -0.2848 0.2298 1.1430 0.036 Uiso 1 1 calc R U
C8 C -0.1725(5) 0.2580(3) 1.2638(3) 0.0357(10) Uani 1 1 d . .
H8 H -0.2466 0.2356 1.2830 0.043 Uiso 1 1 calc R U
C9 C -0.0454(5) 0.2926(3) 1.3197(3) 0.0355(11) Uani 1 1 d . .
C10 C 0.0606(5) 0.3262(3) 1.2890(3) 0.0371(11) Uani 1 1 d . .
H10 H 0.1487 0.3516 1.3259 0.045 Uiso 1 1 calc R U
C11 C 0.0407(5) 0.3234(3) 1.2067(3) 0.0355(10) Uani 1 1 d . .
H11 H 0.1147 0.3456 1.1874 0.043 Uiso 1 1 calc R U
C12 C -0.0165(6) 0.2992(3) 1.4122(3) 0.0446(13) Uani 1 1 d . .
C13 C 0.0082(10) 0.3898(4) 1.4581(4) 0.078(2) Uani 1 1 d . .
H13A H -0.0674 0.4139 1.4340 0.117 Uiso 1 1 calc R U
H13B H 0.0950 0.4209 1.4541 0.117 Uiso 1 1 calc R U
H13C H 0.0128 0.3931 1.5158 0.117 Uiso 1 1 calc R U
C14 C -0.1370(8) 0.2486(4) 1.4325(4) 0.0661(19) Uani 1 1 d . .
H14A H -0.1180 0.2573 1.4921 0.099 Uiso 1 1 calc R U
H14B H -0.1487 0.1894 1.4073 0.099 Uiso 1 1 calc R U
H14C H -0.2212 0.2668 1.4113 0.099 Uiso 1 1 calc R U
C15 C 0.1092(8) 0.2639(5) 1.4403(4) 0.0674(19) Uani 1 1 d . .
H15A H 0.1369 0.2758 1.5003 0.101 Uiso 1 1 calc R U
H15B H 0.1849 0.2897 1.4214 0.101 Uiso 1 1 calc R U
H15C H 0.0865 0.2036 1.4173 0.101 Uiso 1 1 calc R U
C16 C -0.1947(4) 0.4151(3) 0.8457(3) 0.0268(9) Uani 1 1 d . .
C17 C -0.1934(4) 0.3462(3) 0.7871(3) 0.0265(9) Uani 1 1 d . .
C18 C -0.2630(5) 0.3380(3) 0.7058(3) 0.0312(10) Uani 1 1 d . .
H18 H -0.2641 0.2900 0.6658 0.037 Uiso 1 1 calc R U
C19 C -0.3306(5) 0.3971(3) 0.6811(3) 0.0344(10) Uani 1 1 d . .
C20 C -0.3277(5) 0.4670(3) 0.7411(3) 0.0384(11) Uani 1 1 d . .
H20 H -0.3724 0.5088 0.7254 0.046 Uiso 1 1 calc R U
C21 C -0.2616(5) 0.4768(3) 0.8225(3) 0.0344(10) Uani 1 1 d . .
H21 H -0.2612 0.5246 0.8625 0.041 Uiso 1 1 calc R U
C22 C -0.3999(6) 0.3879(4) 0.5895(3) 0.0455(13) Uani 1 1 d . .
C23 C -0.4383(10) 0.2965(5) 0.5392(4) 0.078(2) Uani 1 1 d . .
H23A H -0.5018 0.2917 0.4857 0.117 Uiso 1 1 calc R U
H23B H -0.4825 0.2610 0.5686 0.117 Uiso 1 1 calc R U
H23C H -0.3550 0.2789 0.5312 0.117 Uiso 1 1 calc R U
C24 C -0.3042(9) 0.4380(6) 0.5551(4) 0.089(3) Uani 1 1 d . .
H24A H -0.2801 0.4963 0.5864 0.133 Uiso 1 1 calc R U
H24B H -0.3491 0.4345 0.4976 0.133 Uiso 1 1 calc R U
H24C H -0.2207 0.4163 0.5586 0.133 Uiso 1 1 calc R U
C25 C -0.5377(8) 0.4167(5) 0.5796(4) 0.0703(19) Uani 1 1 d . .
H25A H -0.5190 0.4768 0.6035 0.105 Uiso 1 1 calc R U
H25B H -0.5946 0.3873 0.6079 0.105 Uiso 1 1 calc R U
H25C H -0.5864 0.4043 0.5213 0.105 Uiso 1 1 calc R U
C26 C -0.1037(4) 0.2856(3) 0.8141(2) 0.0250(9) Uani 1 1 d . .
C27 C -0.1453(4) 0.1986(3) 0.7581(3) 0.0281(9) Uani 1 1 d . .
C28 C -0.1604(4) 0.1282(3) 0.7875(3) 0.0270(9) Uani 1 1 d . .
C29 C -0.1265(4) 0.1319(3) 0.8747(3) 0.0247(9) Uani 1 1 d . .
C30 C -0.0698(4) 0.0581(3) 0.8840(3) 0.0271(9) Uani 1 1 d . .
C31 C 0.0427(5) 0.0530(3) 0.9452(3) 0.0273(9) Uani 1 1 d . .
C32 C 0.1254(5) 0.1209(3) 1.0214(3) 0.0295(9) Uani 1 1 d . .
C33 C 0.2727(5) 0.1197(3) 1.0261(3) 0.0314(10) Uani 1 1 d . .
C34 C 0.3742(5) 0.1898(3) 1.0407(3) 0.0321(10) Uani 1 1 d . .
C35 C 0.3581(5) 0.2795(3) 1.0567(3) 0.0334(10) Uani 1 1 d . .
C36 C 0.4238(5) 0.3157(3) 0.9976(3) 0.0334(10) Uani 1 1 d . .
C37 C 0.3680(5) 0.3590(3) 0.9447(3) 0.0327(10) Uani 1 1 d . .
C38 C 0.2279(5) 0.3811(3) 0.9317(3) 0.0288(9) Uani 1 1 d . .
C39 C 0.1659(5) 0.3570(3) 0.8393(3) 0.0301(10) Uani 1 1 d . .
C40 C 0.0350(5) 0.3153(3) 0.7933(3) 0.0267(9) Uani 1 1 d . .
C41 C 0.0166(5) 0.2681(3) 0.7093(3) 0.0314(10) Uani 1 1 d . .
C42 C -0.0909(5) 0.1950(3) 0.6889(3) 0.0309(10) Uani 1 1 d . .
C43 C -0.0781(5) 0.1198(3) 0.6422(3) 0.0344(10) Uani 1 1 d . .
C44 C -0.1097(5) 0.0452(3) 0.6687(3) 0.0350(10) Uani 1 1 d . .
C45 C -0.1448(4) 0.0514(3) 0.7428(3) 0.0295(9) Uani 1 1 d . .
C46 C -0.0896(5) 0.0075(3) 0.8017(3) 0.0305(9) Uani 1 1 d . .
C47 C -0.0028(5) -0.0441(3) 0.7824(3) 0.0332(10) Uani 1 1 d . .
C48 C 0.1134(5) -0.0467(3) 0.8455(3) 0.0334(10) Uani 1 1 d . .
C49 C 0.1355(5) 0.0030(3) 0.9239(3) 0.0310(10) Uani 1 1 d . .
C50 C 0.2753(5) 0.0442(3) 0.9719(3) 0.0330(10) Uani 1 1 d . .
C51 C 0.3831(5) 0.0363(3) 0.9385(3) 0.0324(10) Uani 1 1 d . .
C52 C 0.4899(5) 0.1107(3) 0.9523(3) 0.0361(11) Uani 1 1 d . .
C53 C 0.4804(5) 0.1852(3) 0.9997(3) 0.0347(10) Uani 1 1 d . .
C54 C 0.5106(4) 0.2614(3) 0.9734(3) 0.0358(11) Uani 1 1 d . .
C55 C 0.5501(5) 0.2582(3) 0.9014(3) 0.0397(11) Uani 1 1 d . .
C56 C 0.4953(5) 0.3060(3) 0.8473(3) 0.0397(11) Uani 1 1 d . .
C57 C 0.4003(5) 0.3514(3) 0.8670(3) 0.0348(10) Uani 1 1 d . .
C58 C 0.2806(5) 0.3513(3) 0.8041(3) 0.0346(10) Uani 1 1 d . .
C59 C 0.2625(5) 0.3090(3) 0.7241(3) 0.0354(11) Uani 1 1 d . .
C60 C 0.1282(5) 0.2657(3) 0.6759(3) 0.0367(11) Uani 1 1 d . .
C61 C 0.1382(6) 0.1886(3) 0.6242(3) 0.0404(12) Uani 1 1 d . .
C62 C 0.0372(6) 0.1164(3) 0.6088(3) 0.0374(11) Uani 1 1 d . .
C63 C 0.0773(6) 0.0389(3) 0.6133(3) 0.0389(11) Uani 1 1 d . .
C64 C -0.0147(5) -0.0057(3) 0.6513(3) 0.0368(11) Uani 1 1 d . .
C65 C 0.0372(5) -0.0497(3) 0.7070(3) 0.0368(11) Uani 1 1 d . .
C66 C 0.1799(6) -0.0537(3) 0.7243(3) 0.0379(11) Uani 1 1 d . .
C67 C 0.2271(5) -0.0533(3) 0.8107(3) 0.0362(11) Uani 1 1 d . .
C68 C 0.3603(5) -0.0119(3) 0.8558(3) 0.0370(11) Uani 1 1 d . .
C69 C 0.4525(5) 0.0323(3) 0.8183(3) 0.0403(12) Uani 1 1 d . .
C70 C 0.5306(5) 0.1076(3) 0.8769(3) 0.0413(12) Uani 1 1 d . .
C71 C 0.5608(5) 0.1806(3) 0.8528(3) 0.0421(12) Uani 1 1 d . .
C72 C 0.5139(5) 0.1811(4) 0.7674(3) 0.0429(12) Uani 1 1 d . .
C73 C 0.4732(5) 0.2590(3) 0.7642(3) 0.0406(12) Uani 1 1 d . .
C74 C 0.3599(5) 0.2606(3) 0.7035(3) 0.0413(12) Uani 1 1 d . .
C75 C 0.4365(5) 0.1069(3) 0.7090(3) 0.0421(12) Uani 1 1 d . .
C76 C 0.3186(6) 0.1094(4) 0.6451(3) 0.0438(13) Uani 1 1 d . .
C77 C 0.2828(6) 0.1858(3) 0.6423(3) 0.0405(12) Uani 1 1 d . .
C78 C 0.2158(6) 0.0365(3) 0.6321(3) 0.0429(12) Uani 1 1 d . .
C79 C 0.2674(6) -0.0130(3) 0.6879(3) 0.0407(12) Uani 1 1 d . .
C80 C 0.4050(5) 0.0314(3) 0.7349(3) 0.0411(12) Uani 1 1 d . .
C81 C 0.8014(8) 0.4640(4) 0.2405(4) 0.0585(16) Uani 1 1 d . .
H81A H 0.8377 0.4132 0.2421 0.070 Uiso 1 1 calc R U
H81B H 0.8672 0.5036 0.2247 0.070 Uiso 1 1 calc R U
C82 C 0.4889(13) 0.0677(8) 0.4441(8) 0.144(5) Uani 1 1 d . .
H82A H 0.4485 0.0084 0.4386 0.173 Uiso 1 1 calc R U
H82B H 0.5168 0.0701 0.3935 0.173 Uiso 1 1 calc R U
C83 C 0.6701(7) 0.7816(4) 0.7423(4) 0.0580(15) Uani 1 1 d . .
H83A H 0.7268 0.7782 0.7957 0.070 Uiso 1 1 calc R U
H83B H 0.7329 0.7956 0.7089 0.070 Uiso 1 1 calc R U
Cl1 Cl 0.7898(5) 0.5077(2) 0.33540(15) 0.1520(16) Uani 1 1 d . .
Cl2 Cl 0.6431(2) 0.43816(13) 0.16670(17) 0.1031(8) Uani 1 1 d . .
Cl3 Cl 0.3490(4) 0.1210(3) 0.4415(3) 0.1816(19) Uani 1 1 d . .
Cl4 Cl 0.6133(4) 0.0891(3) 0.5092(3) 0.1668(16) Uani 1 1 d . .
Cl5 Cl 0.5588(2) 0.68367(13) 0.69198(12) 0.0869(6) Uani 1 1 d . .
Cl6 Cl 0.5813(2) 0.86104(13) 0.75853(15) 0.0858(6) Uani 1 1 d . .
N1 N -0.1062(4) 0.2856(2) 1.0664(2) 0.0275(8) Uani 1 1 d . .
N2 N -0.1364(4) 0.4214(2) 0.9289(2) 0.0278(8) Uani 1 1 d . .
H2 H -0.1140 0.4701 0.9646 0.033 Uiso 1 1 calc R U
O1 O -0.0790(4) 0.4268(2) 1.0905(2) 0.0401(8) Uani 1 1 d . .
O2 O -0.1986(3) 0.14523(18) 1.02418(18) 0.0287(7) Uani 1 1 d . .
O3 O 0.1762(3) 0.4090(2) 0.9841(2) 0.0351(7) Uani 1 1 d . .
O4 O 0.3026(4) 0.3140(2) 1.1034(2) 0.0415(8) Uani 1 1 d . .
O5 O 0.0852(3) 0.1700(2) 1.06550(19) 0.0364(8) Uani 1 1 d . .
O6 O 0.2083(8) 0.1549(5) 0.8247(5) 0.114(2) Uani 1 1 d . .

loop_
_atom_site_aniso_label
_atom_site_aniso_U_11
_atom_site_aniso_U_22
_atom_site_aniso_U_33
_atom_site_aniso_U_23
_atom_site_aniso_U_13
_atom_site_aniso_U_12
C1 0.031(2) 0.030(2) 0.030(2) 0.0139(18) 0.0131(18) 0.0120(18)
C2 0.024(2) 0.031(2) 0.027(2) 0.0175(17) 0.0110(17) 0.0141(17)
C3 0.022(2) 0.032(2) 0.028(2) 0.0188(17) 0.0109(16) 0.0125(17)
C4 0.025(2) 0.033(2) 0.027(2) 0.0185(17) 0.0122(16) 0.0151(17)
C5 0.024(2) 0.029(2) 0.032(2) 0.0171(17) 0.0119(17) 0.0130(17)
C6 0.037(2) 0.028(2) 0.025(2) 0.0133(17) 0.0130(18) 0.0151(18)
C7 0.033(2) 0.034(2) 0.026(2) 0.0111(18) 0.0111(18) 0.0090(19)
C8 0.045(3) 0.036(2) 0.036(2) 0.016(2) 0.024(2) 0.011(2)
C9 0.053(3) 0.036(2) 0.029(2) 0.0166(19) 0.019(2) 0.019(2)
C10 0.040(3) 0.045(3) 0.031(2) 0.015(2) 0.011(2) 0.011(2)
C11 0.035(3) 0.043(3) 0.035(2) 0.018(2) 0.015(2) 0.010(2)
C12 0.066(4) 0.042(3) 0.028(2) 0.015(2) 0.016(2) 0.008(3)
C13 0.143(8) 0.051(4) 0.040(3) 0.011(3) 0.036(4) 0.005(4)
C14 0.092(5) 0.071(4) 0.034(3) 0.017(3) 0.028(3) -0.005(4)
C15 0.075(4) 0.098(5) 0.038(3) 0.042(3) 0.006(3) 0.026(4)
C16 0.029(2) 0.029(2) 0.032(2) 0.0175(18) 0.0137(18) 0.0114(18)
C17 0.027(2) 0.031(2) 0.035(2) 0.0218(18) 0.0161(18) 0.0165(18)
C18 0.034(2) 0.039(2) 0.034(2) 0.0220(19) 0.0161(19) 0.019(2)
C19 0.036(3) 0.048(3) 0.035(2) 0.028(2) 0.016(2) 0.022(2)
C20 0.045(3) 0.046(3) 0.044(3) 0.031(2) 0.019(2) 0.027(2)
C21 0.043(3) 0.031(2) 0.041(3) 0.018(2) 0.018(2) 0.020(2)
C22 0.061(3) 0.056(3) 0.034(3) 0.031(2) 0.013(2) 0.028(3)
C23 0.118(7) 0.081(5) 0.042(3) 0.027(3) 0.005(4) 0.046(5)
C24 0.091(6) 0.125(7) 0.053(4) 0.054(4) 0.014(4) -0.001(5)
C25 0.066(4) 0.090(5) 0.059(4) 0.026(4) 0.000(3) 0.041(4)
C26 0.030(2) 0.029(2) 0.028(2) 0.0186(17) 0.0150(17) 0.0151(18)
C27 0.027(2) 0.037(2) 0.030(2) 0.0180(18) 0.0097(17) 0.0174(19)
C28 0.021(2) 0.036(2) 0.031(2) 0.0151(18) 0.0106(17) 0.0122(18)
C29 0.0183(19) 0.031(2) 0.034(2) 0.0199(18) 0.0110(16) 0.0099(17)
C30 0.027(2) 0.028(2) 0.036(2) 0.0188(18) 0.0163(18) 0.0096(17)
C31 0.031(2) 0.027(2) 0.035(2) 0.0197(18) 0.0156(18) 0.0109(18)
C32 0.032(2) 0.036(2) 0.031(2) 0.0217(19) 0.0107(18) 0.0163(19)
C33 0.033(2) 0.041(3) 0.029(2) 0.0200(19) 0.0094(18) 0.020(2)
C34 0.026(2) 0.039(2) 0.036(2) 0.017(2) 0.0059(18) 0.0165(19)
C35 0.023(2) 0.040(3) 0.036(2) 0.011(2) 0.0027(19) 0.0089(19)
C36 0.022(2) 0.035(2) 0.042(2) 0.010(2) 0.0057(19) 0.0046(18)
C37 0.027(2) 0.029(2) 0.044(3) 0.0116(19) 0.0136(19) 0.0035(18)
C38 0.028(2) 0.026(2) 0.039(2) 0.0174(18) 0.0132(19) 0.0056(18)
C39 0.036(2) 0.027(2) 0.042(2) 0.0223(19) 0.020(2) 0.0177(19)
C40 0.034(2) 0.028(2) 0.035(2) 0.0233(18) 0.0186(19) 0.0194(18)
C41 0.044(3) 0.039(2) 0.029(2) 0.0262(19) 0.019(2) 0.025(2)
C42 0.036(2) 0.043(3) 0.026(2) 0.0195(19) 0.0104(18) 0.025(2)
C43 0.035(2) 0.048(3) 0.026(2) 0.019(2) 0.0061(18) 0.017(2)
C44 0.035(3) 0.041(3) 0.030(2) 0.0097(19) 0.0049(19) 0.016(2)
C45 0.025(2) 0.033(2) 0.031(2) 0.0098(18) 0.0050(17) 0.0085(18)
C46 0.028(2) 0.027(2) 0.041(2) 0.0145(19) 0.0135(19) 0.0047(18)
C47 0.043(3) 0.021(2) 0.041(2) 0.0128(18) 0.014(2) 0.0115(19)
C48 0.043(3) 0.023(2) 0.044(3) 0.0194(19) 0.016(2) 0.0158(19)
C49 0.039(3) 0.029(2) 0.040(2) 0.0258(19) 0.018(2) 0.0162(19)
C50 0.036(2) 0.041(3) 0.037(2) 0.029(2) 0.012(2) 0.023(2)
C51 0.026(2) 0.039(2) 0.043(3) 0.024(2) 0.0096(19) 0.021(2)
C52 0.023(2) 0.047(3) 0.048(3) 0.022(2) 0.010(2) 0.020(2)
C53 0.021(2) 0.046(3) 0.038(2) 0.016(2) 0.0027(18) 0.013(2)
C54 0.015(2) 0.042(3) 0.048(3) 0.013(2) 0.0035(19) 0.0064(19)
C55 0.020(2) 0.047(3) 0.060(3) 0.022(2) 0.017(2) 0.010(2)
C56 0.023(2) 0.041(3) 0.062(3) 0.020(2) 0.023(2) 0.003(2)
C57 0.026(2) 0.032(2) 0.054(3) 0.021(2) 0.019(2) 0.0048(19)
C58 0.035(3) 0.036(2) 0.048(3) 0.027(2) 0.023(2) 0.014(2)
C59 0.039(3) 0.041(3) 0.047(3) 0.032(2) 0.027(2) 0.017(2)
C60 0.053(3) 0.048(3) 0.034(2) 0.033(2) 0.027(2) 0.030(2)
C61 0.058(3) 0.056(3) 0.031(2) 0.032(2) 0.027(2) 0.033(3)
C62 0.051(3) 0.049(3) 0.022(2) 0.0156(19) 0.013(2) 0.027(2)
C63 0.056(3) 0.043(3) 0.026(2) 0.0104(19) 0.016(2) 0.023(2)
C64 0.044(3) 0.035(2) 0.032(2) 0.0047(19) 0.011(2) 0.016(2)
C65 0.045(3) 0.028(2) 0.038(2) 0.0050(19) 0.012(2) 0.011(2)
C66 0.052(3) 0.029(2) 0.046(3) 0.012(2) 0.024(2) 0.026(2)
C67 0.045(3) 0.031(2) 0.045(3) 0.018(2) 0.018(2) 0.024(2)
C68 0.038(3) 0.038(2) 0.050(3) 0.023(2) 0.017(2) 0.029(2)
C69 0.038(3) 0.046(3) 0.055(3) 0.022(2) 0.023(2) 0.032(2)
C70 0.025(2) 0.055(3) 0.058(3) 0.025(3) 0.018(2) 0.025(2)
C71 0.022(2) 0.057(3) 0.060(3) 0.022(3) 0.021(2) 0.018(2)
C72 0.030(3) 0.057(3) 0.062(3) 0.027(3) 0.033(2) 0.020(2)
C73 0.029(2) 0.048(3) 0.063(3) 0.030(3) 0.031(2) 0.014(2)
C74 0.045(3) 0.053(3) 0.050(3) 0.032(3) 0.036(2) 0.021(2)
C75 0.042(3) 0.054(3) 0.050(3) 0.024(2) 0.031(2) 0.026(2)
C76 0.056(3) 0.056(3) 0.042(3) 0.021(2) 0.036(3) 0.031(3)
C77 0.051(3) 0.057(3) 0.037(3) 0.028(2) 0.033(2) 0.026(3)
C78 0.060(3) 0.049(3) 0.036(3) 0.015(2) 0.026(2) 0.032(3)
C79 0.052(3) 0.040(3) 0.044(3) 0.012(2) 0.027(2) 0.029(2)
C80 0.044(3) 0.046(3) 0.051(3) 0.015(2) 0.030(2) 0.029(2)
C81 0.079(5) 0.045(3) 0.056(3) 0.014(3) 0.021(3) 0.023(3)
C82 0.107(8) 0.142(10) 0.143(10) -0.056(8) 0.016(8) 0.055(8)
C83 0.059(4) 0.062(4) 0.061(4) 0.023(3) 0.020(3) 0.022(3)
Cl1 0.274(5) 0.148(3) 0.0654(13) 0.0219(14) 0.0432(19) 0.141(3)
Cl2 0.0817(14) 0.0602(11) 0.136(2) 0.0194(12) -0.0180(13) 0.0042(10)
Cl3 0.107(3) 0.218(5) 0.190(4) 0.003(3) 0.020(3) 0.042(3)
Cl4 0.131(3) 0.180(4) 0.197(4) 0.057(3) 0.023(3) 0.073(3)
Cl5 0.0998(15) 0.0716(12) 0.0708(11) 0.0184(9) -0.0075(10) 0.0115(11)
Cl6 0.0828(13) 0.0789(12) 0.1123(16) 0.0380(11) 0.0284(12) 0.0434(11)
N1 0.033(2) 0.0299(19) 0.0281(18) 0.0158(15) 0.0130(15) 0.0145(16)
N2 0.035(2) 0.0284(18) 0.0276(18) 0.0151(15) 0.0112(15) 0.0148(16)
O1 0.062(2) 0.0332(18) 0.0342(17) 0.0146(14) 0.0205(16) 0.0175(16)
O2 0.0311(16) 0.0302(16) 0.0333(16) 0.0186(13) 0.0135(13) 0.0107(13)
O3 0.0352(18) 0.0352(17) 0.0391(17) 0.0107(14) 0.0128(15) 0.0140(14)
O4 0.044(2) 0.0431(19) 0.0440(19) 0.0152(16) 0.0162(16) 0.0175(16)
O5 0.0360(18) 0.0435(19) 0.0340(17) 0.0095(14) 0.0135(14) 0.0157(15)
O6 0.108(5) 0.116(5) 0.125(5) 0.043(4) 0.030(4) 0.027(4)

loop_
_atom_type_symbol
_atom_type_description
_atom_type_scat_dispersion_real
_atom_type_scat_dispersion_imag
_atom_type_scat_source
C C 0.0033 0.0016 'International Tables Vol C Tables 4.2.6.8 and 6.1.1.4'
H H 0.0000 0.0000 'International Tables Vol C Tables 4.2.6.8 and 6.1.1.4'
N N 0.0061 0.0033 'International Tables Vol C Tables 4.2.6.8 and 6.1.1.4'
O O 0.0106 0.0060 'International Tables Vol C Tables 4.2.6.8 and 6.1.1.4'
Cl Cl 0.1484 0.1585 'International Tables Vol C Tables 4.2.6.8 and 6.1.1.4'

loop_
_geom_angle_atom_site_label_1
_geom_angle_atom_site_label_2
_geom_angle_atom_site_label_3
_geom_angle
N1 C1 C5 115.9(4)
O1 C1 C5 121.0(4)
O1 C1 N1 123.1(4)
N1 C2 C3 116.9(3)
O2 C2 C3 121.9(4)
O2 C2 N1 121.1(4)
C4 C3 C2 118.4(4)
C29 C3 C2 119.5(4)
C29 C3 C4 121.3(4)
C3 C4 C26 122.7(4)
C5 C4 C3 118.2(4)
C5 C4 C26 119.0(3)
C4 C5 C1 122.8(4)
N2 C5 C1 115.3(4)
N2 C5 C4 122.0(4)
C7 C6 C11 120.4(4)
C7 C6 N1 121.5(4)
C11 C6 N1 118.1(4)
C6 C7 H7 120.7
C6 C7 C8 118.6(4)
C8 C7 H7 120.7
C7 C8 H8 118.6
C9 C8 C7 122.7(4)
C9 C8 H8 118.6
C8 C9 C10 116.8(4)
C8 C9 C12 124.0(4)
C10 C9 C12 119.1(5)
C9 C10 H10 119.0
C11 C10 C9 121.9(5)
C11 C10 H10 119.0
C6 C11 H11 120.2
C10 C11 C6 119.6(4)
C10 C11 H11 120.2
C13 C12 C9 109.7(4)
C13 C12 C14 108.6(5)
C13 C12 C15 110.5(6)
C14 C12 C9 111.6(5)
C15 C12 C9 109.0(4)
C15 C12 C14 107.4(5)
C12 C13 H13A 109.5
C12 C13 H13B 109.5
C12 C13 H13C 109.5
H13A C13 H13B 109.5
H13A C13 H13C 109.5
H13B C13 H13C 109.5
C12 C14 H14A 109.5
C12 C14 H14B 109.5
C12 C14 H14C 109.5
H14A C14 H14B 109.5
H14A C14 H14C 109.5
H14B C14 H14C 109.5
C12 C15 H15A 109.5
C12 C15 H15B 109.5
C12 C15 H15C 109.5
H15A C15 H15B 109.5
H15A C15 H15C 109.5
H15B C15 H15C 109.5
C17 C16 C21 120.3(4)
C17 C16 N2 120.1(4)
N2 C16 C21 119.5(4)
C16 C17 C18 118.7(4)
C16 C17 C26 118.2(4)
C18 C17 C26 122.8(4)
C17 C18 H18 118.8
C19 C18 C17 122.4(4)
C19 C18 H18 118.8
C18 C19 C20 117.7(4)
C18 C19 C22 120.7(4)
C20 C19 C22 121.5(4)
C19 C20 H20 119.2
C21 C20 C19 121.6(4)
C21 C20 H20 119.2
C16 C21 H21 120.4
C20 C21 C16 119.2(4)
C20 C21 H21 120.4
C19 C22 C25 109.9(5)
C23 C22 C19 112.4(4)
C23 C22 C25 105.4(6)
C24 C22 C19 109.0(5)
C24 C22 C23 109.0(6)
C24 C22 C25 111.0(6)
C22 C23 H23A 109.5
C22 C23 H23B 109.5
C22 C23 H23C 109.5
H23A C23 H23B 109.5
H23A C23 H23C 109.5
H23B C23 H23C 109.5
C22 C24 H24A 109.5
C22 C24 H24B 109.5
C22 C24 H24C 109.5
H24A C24 H24B 109.5
H24A C24 H24C 109.5
H24B C24 H24C 109.5
C22 C25 H25A 109.5
C22 C25 H25B 109.5
C22 C25 H25C 109.5
H25A C25 H25B 109.5
H25A C25 H25C 109.5
H25B C25 H25C 109.5
C4 C26 C17 107.3(3)
C4 C26 C40 122.3(4)
C17 C26 C40 104.2(3)
C27 C26 C4 110.3(3)
C27 C26 C17 114.8(4)
C27 C26 C40 98.0(3)
C28 C27 C26 122.4(4)
C28 C27 C42 117.2(4)
C42 C27 C26 111.4(4)
C27 C28 C29 122.3(4)
C27 C28 C45 121.0(4)
C45 C28 C29 110.3(4)
C3 C29 C28 117.4(4)
C3 C29 C30 133.8(4)
C28 C29 C30 105.9(4)
C31 C30 C29 128.0(4)
C31 C30 C46 116.9(4)
C46 C30 C29 106.8(4)
C30 C31 C32 127.2(4)
C30 C31 C49 119.6(4)
C49 C31 C32 106.3(4)
C33 C32 C31 105.0(4)
O5 C32 C31 128.8(4)
O5 C32 C33 126.0(4)
C34 C33 C32 124.0(4)
C34 C33 C50 120.0(4)
C50 C33 C32 107.8(4)
C33 C34 C35 126.7(4)
C33 C34 C53 118.6(4)
C53 C34 C35 107.2(4)
C36 C35 C34 104.1(4)
O4 C35 C34 128.6(4)
O4 C35 C36 127.3(4)
C37 C36 C35 126.7(4)
C37 C36 C54 119.0(4)
C54 C36 C35 106.7(4)
C36 C37 C38 127.9(4)
C36 C37 C57 119.2(4)
C57 C37 C38 106.1(4)
C39 C38 C37 105.0(4)
O3 C38 C37 126.9(4)
O3 C38 C39 128.0(4)
C40 C39 C38 129.9(4)
C40 C39 C58 119.4(4)
C58 C39 C38 105.9(4)
C39 C40 C26 134.4(4)
C39 C40 C41 118.2(4)
C41 C40 C26 105.5(4)
C42 C41 C40 109.9(4)
C60 C41 C40 121.3(5)
C60 C41 C42 119.4(4)
C41 C42 C27 106.3(4)
C43 C42 C27 122.1(4)
C43 C42 C41 120.1(4)
C42 C43 C44 119.0(4)
C42 C43 C62 120.7(5)
C44 C43 C62 108.2(4)
C43 C44 C64 108.4(4)
C45 C44 C43 118.3(4)
C45 C44 C64 119.3(4)
C28 C45 C46 107.2(4)
C44 C45 C28 121.3(4)
C44 C45 C46 121.6(4)
C45 C46 C30 109.1(4)
C47 C46 C30 123.0(4)
C47 C46 C45 118.5(4)
C46 C47 C48 119.0(4)
C46 C47 C65 120.6(4)
C48 C47 C65 108.1(4)
C47 C48 C67 108.6(4)
C49 C48 C47 118.4(4)
C49 C48 C67 120.2(5)
C31 C49 C50 109.5(4)
C48 C49 C31 122.8(4)
C48 C49 C50 119.2(4)
C33 C50 C49 109.0(4)
C51 C50 C33 122.2(5)
C51 C50 C49 120.0(4)
C50 C51 C52 118.0(4)
C50 C51 C68 121.1(4)
C68 C51 C52 107.9(4)
C53 C52 C51 119.0(4)
C53 C52 C70 121.1(4)
C70 C52 C51 107.6(4)
C34 C53 C54 108.9(4)
C52 C53 C34 121.7(5)
C52 C53 C54 119.5(4)
C36 C54 C53 109.3(4)
C55 C54 C36 122.0(4)
C55 C54 C53 119.3(5)
C54 C55 C56 118.6(4)
C54 C55 C71 120.9(5)
C56 C55 C71 108.5(5)
C55 C56 C73 108.1(5)
C57 C56 C55 118.9(4)
C57 C56 C73 120.0(5)
C56 C57 C37 121.7(4)
C56 C57 C58 119.7(5)
C58 C57 C37 109.8(4)
C57 C58 C39 109.4(4)
C59 C58 C39 122.2(5)
C59 C58 C57 120.1(4)
C58 C59 C60 118.9(4)
C58 C59 C74 120.4(5)
C60 C59 C74 108.7(5)
C41 C60 C59 119.9(4)
C41 C60 C61 120.3(5)
C59 C60 C61 108.4(4)
C62 C61 C60 119.9(4)
C62 C61 C77 120.7(4)
C77 C61 C60 107.1(5)
C43 C62 C63 108.6(4)
C61 C62 C43 119.4(4)
C61 C62 C63 119.5(5)
C62 C63 C64 107.2(4)
C78 C63 C62 119.9(5)
C78 C63 C64 120.0(4)
C44 C64 C63 107.6(4)
C65 C64 C44 119.6(4)
C65 C64 C63 119.8(5)
C64 C65 C47 120.3(4)
C64 C65 C66 119.7(5)
C66 C65 C47 108.1(4)
C65 C66 C67 107.6(4)
C79 C66 C65 121.1(4)
C79 C66 C67 119.9(5)
C48 C67 C66 107.6(4)
C68 C67 C48 120.4(4)
C68 C67 C66 119.8(5)
C51 C68 C69 108.0(5)
C67 C68 C51 119.0(4)
C67 C68 C69 120.7(4)
C70 C69 C68 108.3(4)
C80 C69 C68 118.7(5)
C80 C69 C70 120.5(5)
C69 C70 C52 108.3(4)
C71 C70 C52 119.1(5)
C71 C70 C69 120.7(5)
C55 C71 C72 107.8(4)
C70 C71 C55 120.2(5)
C70 C71 C72 119.9(5)
C73 C72 C71 107.6(5)
C75 C72 C71 119.8(5)
C75 C72 C73 119.8(5)
C56 C73 C72 108.0(5)
C74 C73 C56 120.1(4)
C74 C73 C72 119.7(5)
C73 C74 C59 119.5(5)
C73 C74 C77 120.9(5)
C77 C74 C59 107.6(5)
C72 C75 C76 120.0(5)
C72 C75 C80 119.9(5)
C80 C75 C76 108.2(5)
C77 C76 C75 119.1(5)
C77 C76 C78 120.6(5)
C78 C76 C75 107.9(4)
C74 C77 C61 108.2(4)
C76 C77 C61 118.6(5)
C76 C77 C74 120.4(5)
C63 C78 C76 120.7(5)
C63 C78 C79 119.6(5)
C76 C78 C79 108.8(5)
C66 C79 C78 119.8(5)
C66 C79 C80 120.6(5)
C80 C79 C78 107.0(5)
C69 C80 C75 119.3(5)
C69 C80 C79 120.4(5)
C75 C80 C79 108.1(5)
H81A C81 H81B 107.9
Cl1 C81 H81A 109.2
Cl1 C81 H81B 109.2
Cl1 C81 Cl2 112.3(4)
Cl2 C81 H81A 109.2
Cl2 C81 H81B 109.2
H82A C82 H82B 106.4
Cl3 C82 H82A 106.2
Cl3 C82 H82B 106.2
Cl4 C82 H82A 106.2
Cl4 C82 H82B 106.2
Cl4 C82 Cl3 124.7(7)
H83A C83 H83B 107.8
Cl5 C83 H83A 109.1
Cl5 C83 H83B 109.1
Cl6 C83 H83A 109.1
Cl6 C83 H83B 109.1
Cl6 C83 Cl5 112.6(4)
C1 N1 C2 122.2(3)
C1 N1 C6 118.7(3)
C2 N1 C6 118.9(3)
C5 N2 C16 119.6(4)
C5 N2 H2 120.2
C16 N2 H2 120.2

loop_
_geom_bond_atom_site_label_1
_geom_bond_atom_site_label_2
_geom_bond_distance
C1 C5 1.487(6)
C1 N1 1.383(5)
C1 O1 1.215(5)
C2 C3 1.490(5)
C2 N1 1.414(6)
C2 O2 1.215(5)
C3 C4 1.433(5)
C3 C29 1.372(6)
C4 C5 1.372(6)
C4 C26 1.525(5)
C5 N2 1.341(5)
C6 C7 1.381(6)
C6 C11 1.396(7)
C6 N1 1.446(5)
C7 H7 0.9500
C7 C8 1.403(6)
C8 H8 0.9500
C8 C9 1.383(7)
C9 C10 1.403(7)
C9 C12 1.537(6)
C10 H10 0.9500
C10 C11 1.382(6)
C11 H11 0.9500
C12 C13 1.521(8)
C12 C14 1.533(8)
C12 C15 1.527(9)
C13 H13A 0.9800
C13 H13B 0.9800
C13 H13C 0.9800
C14 H14A 0.9800
C14 H14B 0.9800
C14 H14C 0.9800
C15 H15A 0.9800
C15 H15B 0.9800
C15 H15C 0.9800
C16 C17 1.384(6)
C16 C21 1.408(6)
C16 N2 1.401(5)
C17 C18 1.391(6)
C17 C26 1.550(5)
C18 H18 0.9500
C18 C19 1.382(6)
C19 C20 1.396(7)
C19 C22 1.546(6)
C20 H20 0.9500
C20 C21 1.379(7)
C21 H21 0.9500
C22 C23 1.542(9)
C22 C24 1.492(9)
C22 C25 1.553(8)
C23 H23A 0.9800
C23 H23B 0.9800
C23 H23C 0.9800
C24 H24A 0.9800
C24 H24B 0.9800
C24 H24C 0.9800
C25 H25A 0.9800
C25 H25B 0.9800
C25 H25C 0.9800
C26 C27 1.516(6)
C26 C40 1.575(6)
C27 C28 1.379(6)
C27 C42 1.431(6)
C28 C29 1.455(6)
C28 C45 1.420(6)
C29 C30 1.476(6)
C30 C31 1.400(6)
C30 C46 1.457(6)
C31 C32 1.525(7)
C31 C49 1.433(6)
C32 C33 1.498(6)
C32 O5 1.203(5)
C33 C34 1.374(7)
C33 C50 1.429(7)
C34 C35 1.523(7)
C34 C53 1.436(7)
C35 C36 1.517(7)
C35 O4 1.204(6)
C36 C37 1.363(7)
C36 C54 1.446(7)
C37 C38 1.522(6)
C37 C57 1.447(7)
C38 C39 1.521(7)
C38 O3 1.208(5)
C39 C40 1.378(7)
C39 C58 1.454(6)
C40 C41 1.465(6)
C41 C42 1.431(7)
C41 C60 1.400(6)
C42 C43 1.402(7)
C43 C44 1.432(7)
C43 C62 1.437(7)
C44 C45 1.401(6)
C44 C64 1.444(7)
C45 C46 1.440(6)
C46 C47 1.391(6)
C47 C48 1.431(7)
C47 C65 1.448(7)
C48 C49 1.392(7)
C48 C67 1.442(7)
C49 C50 1.454(7)
C50 C51 1.375(6)
C51 C52 1.458(7)
C51 C68 1.443(7)
C52 C53 1.387(7)
C52 C70 1.455(7)
C53 C54 1.453(7)
C54 C55 1.392(7)
C55 C56 1.430(7)
C55 C71 1.442(8)
C56 C57 1.395(7)
C56 C73 1.444(8)
C57 C58 1.439(7)
C58 C59 1.379(7)
C59 C60 1.420(8)
C59 C74 1.452(7)
C60 C61 1.456(7)
C61 C62 1.394(8)
C61 C77 1.455(7)
C62 C63 1.439(7)
C63 C64 1.461(7)
C63 C78 1.392(8)
C64 C65 1.393(7)
C65 C66 1.441(7)
C66 C67 1.459(7)
C66 C79 1.380(7)
C67 C68 1.391(7)
C68 C69 1.455(7)
C69 C70 1.432(8)
C69 C80 1.409(7)
C70 C71 1.382(7)
C71 C72 1.448(8)
C72 C73 1.447(7)
C72 C75 1.417(8)
C73 C74 1.383(8)
C74 C77 1.442(8)
C75 C76 1.451(8)
C75 C80 1.440(7)
C76 C77 1.401(7)
C76 C78 1.420(8)
C78 C79 1.461(7)
C79 C80 1.445(8)
C81 H81A 0.9900
C81 H81B 0.9900
C81 Cl1 1.701(7)
C81 Cl2 1.744(7)
C82 H82A 0.9900
C82 H82B 0.9900
C82 Cl3 1.810(12)
C82 Cl4 1.431(12)
C83 H83A 0.9900
C83 H83B 0.9900
C83 Cl5 1.766(7)
C83 Cl6 1.751(6)
N2 H2 0.8800
